data_7115332
loop_
_publ_author_name
'Yuehong Wen'
'Tianlu Sheng'
'Zhihao Sun'
'Zhenzhen Xue'
'Yanlong Wang'
'Yong Wang'
'Shengmin Hu'
'Xiao Ma'
'Xintao Wu'

_publ_section_title
;
 A combination of the 'pillaring' strategy and chiral induction: an
 approach to prepare homochiral three-dimensional coordination polymers
 from achiral precursors
;
_journal_coden_Cambridge 182
_journal_name_full Chem.Commun.
_journal_page_first 8320
_journal_paper_doi 10.1039/C4cc03478C
_journal_volume 50
_journal_year 2014
_chemical_absolute_configuration unk
_chemical_formula_sum 'C14 H26 Mo N4 O8 Zn'
_chemical_formula_weight 539.70
_chemical_name_systematic
; 
 ? 
;
_space_group_IT_number 5
_symmetry_cell_setting monoclinic
_symmetry_space_group_name_Hall 'C 2y'
_symmetry_space_group_name_H-M 'C 1 2 1'
_atom_sites_solution_hydrogens geom
_atom_sites_solution_primary direct
_atom_sites_solution_secondary difmap
_audit_creation_method SHELXL-97
_cell_angle_alpha 90.00
_cell_angle_beta 91.139(9)
_cell_angle_gamma 90.00
_cell_formula_units_Z 2
_cell_length_a 13.901(7)
_cell_length_b 12.713(6)
_cell_length_c 7.070(3)
_cell_measurement_reflns_used 2092
_cell_measurement_temperature 293(2)
_cell_measurement_theta_max 27.4816
_cell_measurement_theta_min 2.1709
_cell_volume 1249.2(10)
_computing_cell_refinement 'CrystalClear (Rigaku Inc., 2007)'
_computing_data_collection 'CrystalClear (Rigaku Inc., 2007)'
_computing_data_reduction 'CrystalClear (Rigaku Inc., 2007)'
_computing_structure_refinement 'SHELXL-97 (Sheldrick, 1997)'
_computing_structure_solution 'SHELXS-97 (Sheldrick, 1990)'
_diffrn_ambient_temperature 293(2)
_diffrn_detector_area_resol_mean 28.5714
_diffrn_measured_fraction_theta_full 0.996
_diffrn_measured_fraction_theta_max 0.996
_diffrn_measurement_device_type 'Saturn724+ (2x2 bin mode)'
_diffrn_measurement_method CCD_Profile_fitting
_diffrn_radiation_monochromator graphite
_diffrn_radiation_source 'fine-focus sealed tube'
_diffrn_radiation_type MoK\a
_diffrn_radiation_wavelength 0.71073
_diffrn_reflns_av_R_equivalents 0.0353
_diffrn_reflns_av_sigmaI/netI 0.0755
_diffrn_reflns_limit_h_max 12
_diffrn_reflns_limit_h_min -18
_diffrn_reflns_limit_k_max 16
_diffrn_reflns_limit_k_min -16
_diffrn_reflns_limit_l_max 9
_diffrn_reflns_limit_l_min -9
_diffrn_reflns_number 5382
_diffrn_reflns_theta_full 27.58
_diffrn_reflns_theta_max 27.58
_diffrn_reflns_theta_min 2.88
_exptl_absorpt_coefficient_mu 1.501
_exptl_absorpt_correction_T_max 1.0000
_exptl_absorpt_correction_T_min 0.7340
_exptl_absorpt_correction_type multi-scan
_exptl_crystal_colour Colorless
_exptl_crystal_density_diffrn 1.435
_exptl_crystal_density_method 'not measured'
_exptl_crystal_description Prism
_exptl_crystal_F_000 548
_exptl_crystal_size_max 0.2000
_exptl_crystal_size_mid 0.2000
_exptl_crystal_size_min 0.2000
_refine_diff_density_max 0.669
_refine_diff_density_min -0.578
_refine_diff_density_rms 0.114
_refine_ls_abs_structure_details 'Flack H D (1983), Acta Cryst. A39, 876-881'
_refine_ls_abs_structure_Flack 0.032(18)
_refine_ls_extinction_method none
_refine_ls_goodness_of_fit_ref 0.973
_refine_ls_hydrogen_treatment constr
_refine_ls_matrix_type full
_refine_ls_number_parameters 118
_refine_ls_number_reflns 2816
_refine_ls_number_restraints 1
_refine_ls_restrained_S_all 0.972
_refine_ls_R_factor_all 0.0463
_refine_ls_R_factor_gt 0.0402
_refine_ls_shift/su_max 0.001
_refine_ls_shift/su_mean 0.000
_refine_ls_structure_factor_coef Fsqd
_refine_ls_weighting_details 'calc w=1/[\s^2^(Fo^2^)+(0.0457P)^2^+0.0000P] where P=(Fo^2^+2Fc^2^)/3'
_refine_ls_weighting_scheme calc
_refine_ls_wR_factor_gt 0.0942
_refine_ls_wR_factor_ref 0.0966
_reflns_number_gt 2437
_reflns_number_total 2816
_reflns_threshold_expression >2sigma(I)
_cod_data_source_file c4cc03478c2.cif
_cod_data_source_block a1
_cod_original_cell_volume 1249.1(10)
_cod_original_sg_symbol_H-M C2
_cod_database_code 7115332

loop_
_symmetry_equiv_pos_as_xyz
'x, y, z'
'-x, y, -z'
'x+1/2, y+1/2, z'
'-x+1/2, y+1/2, -z'

loop_
_atom_site_label
_atom_site_type_symbol
_atom_site_fract_x
_atom_site_fract_y
_atom_site_fract_z
_atom_site_U_iso_or_equiv
_atom_site_adp_type
_atom_site_occupancy
_atom_site_symmetry_multiplicity
_atom_site_calc_flag
_atom_site_refinement_flags
Zn1 Zn 0.0000 -0.91875(4) -0.5000 0.0231(2) Uani 1 2 d S
Mo1 Mo 0.0000 -0.99928(3) -1.0000 0.02880(19) Uani 1 2 d S
C2 C -0.1951(4) -1.0348(4) -0.5705(9) 0.0412(14) Uani 1 1 d .
H2A H -0.1858 -1.0198 -0.7033 0.049 Uiso 1 1 calc R
H2B H -0.2252 -0.9736 -0.5149 0.049 Uiso 1 1 calc R
C3 C -0.2635(4) -1.1275(4) -0.5552(9) 0.0382(13) Uani 1 1 d .
C1 C -0.0518(4) -1.1465(4) -0.5347(9) 0.0378(13) Uani 1 1 d .
H1A H -0.0537 -1.1531 -0.6714 0.045 Uiso 1 1 calc R
H1B H -0.0847 -1.2068 -0.4823 0.045 Uiso 1 1 calc R
C4 C -0.2906(6) -1.1622(6) -0.3847(10) 0.073(2) Uani 1 1 d .
H4A H -0.2684 -1.1290 -0.2750 0.088 Uiso 1 1 calc R
C7 C -0.3039(6) -1.1725(6) -0.7088(11) 0.079(3) Uani 1 1 d .
H7A H -0.2918 -1.1457 -0.8284 0.095 Uiso 1 1 calc R
C6 C -0.3645(5) -1.2600(6) -0.6897(9) 0.065(2) Uani 1 1 d .
H6A H -0.3857 -1.2945 -0.7989 0.078 Uiso 1 1 calc R
C5 C -0.3539(5) -1.2508(6) -0.3737(9) 0.067(2) Uani 1 1 d .
H5A H -0.3684 -1.2778 -0.2553 0.080 Uiso 1 1 calc R
N1 N -0.1022(3) -1.0499(3) -0.4804(6) 0.0306(9) Uani 1 1 d .
H1C H -0.1140 -1.0570 -0.3549 0.037 Uiso 1 1 calc R
N2 N -0.3926(3) -1.2957(3) -0.5265(6) 0.0301(10) Uani 1 1 d .
O1 O -0.0213(3) -0.9202(3) -0.7985(5) 0.0335(8) Uani 1 1 d .
O2 O 0.0994(4) -1.0797(4) -0.9524(7) 0.0640(14) Uani 1 1 d .
O3 O 0.0924(12) -1.2993(15) -0.952(3) 0.352(10) Uiso 1 1 d .
O4 O -0.3005(16) -0.952(3) -0.058(4) 0.495(16) Uiso 1 1 d .

loop_
_atom_site_aniso_label
_atom_site_aniso_U_11
_atom_site_aniso_U_22
_atom_site_aniso_U_33
_atom_site_aniso_U_23
_atom_site_aniso_U_13
_atom_site_aniso_U_12
Zn1 0.0231(5) 0.0203(4) 0.0259(5) 0.000 0.0014(4) 0.000
Mo1 0.0392(4) 0.0255(3) 0.0217(3) 0.000 0.0013(3) 0.000
C2 0.034(3) 0.037(3) 0.052(4) 0.006(2) -0.006(3) -0.012(2)
C3 0.030(3) 0.044(3) 0.041(4) 0.007(2) -0.001(2) -0.006(2)
C1 0.044(3) 0.024(2) 0.046(4) -0.002(2) 0.004(3) -0.007(2)
C4 0.101(6) 0.082(5) 0.037(4) -0.016(4) 0.005(4) -0.059(5)
C7 0.105(6) 0.089(5) 0.044(4) 0.014(4) -0.004(4) -0.068(5)
C6 0.084(5) 0.077(5) 0.035(4) 0.003(3) 0.000(3) -0.052(4)
C5 0.080(5) 0.085(5) 0.036(4) -0.003(3) 0.008(3) -0.053(4)
N1 0.032(2) 0.030(2) 0.030(2) 0.0004(17) 0.0009(18) -0.0016(17)
N2 0.028(2) 0.029(2) 0.034(3) 0.0020(18) 0.0025(18) -0.0073(18)
O1 0.051(2) 0.0294(16) 0.0201(19) -0.0055(14) 0.0012(15) 0.0001(17)
O2 0.080(3) 0.063(3) 0.049(3) 0.003(3) 0.009(2) 0.041(3)

loop_
_atom_type_symbol
_atom_type_description
_atom_type_scat_dispersion_real
_atom_type_scat_dispersion_imag
_atom_type_scat_source
C C 0.0033 0.0016 'International Tables Vol C Tables 4.2.6.8 and 6.1.1.4'
H H 0.0000 0.0000 'International Tables Vol C Tables 4.2.6.8 and 6.1.1.4'
N N 0.0061 0.0033 'International Tables Vol C Tables 4.2.6.8 and 6.1.1.4'
O O 0.0106 0.0060 'International Tables Vol C Tables 4.2.6.8 and 6.1.1.4'
Zn Zn 0.2839 1.4301 'International Tables Vol C Tables 4.2.6.8 and 6.1.1.4'
Mo Mo -1.6832 0.6857 'International Tables Vol C Tables 4.2.6.8 and 6.1.1.4'

loop_
_geom_angle_atom_site_label_1
_geom_angle_atom_site_label_2
_geom_angle_atom_site_label_3
_geom_angle
_geom_angle_site_symmetry_1
_geom_angle_site_symmetry_3
O1 Zn1 O1 179.03(18) . 2_554
O1 Zn1 N2 90.15(15) . 3
O1 Zn1 N2 90.54(15) 2_554 3
O1 Zn1 N2 90.54(15) . 4_454
O1 Zn1 N2 90.15(15) 2_554 4_454
N2 Zn1 N2 87.9(2) 3 4_454
O1 Zn1 N1 88.78(15) . .
O1 Zn1 N1 90.48(15) 2_554 .
N2 Zn1 N1 176.53(16) 3 .
N2 Zn1 N1 95.42(15) 4_454 .
O1 Zn1 N1 90.48(15) . 2_554
O1 Zn1 N1 88.78(15) 2_554 2_554
N2 Zn1 N1 95.42(15) 3 2_554
N2 Zn1 N1 176.53(17) 4_454 2_554
N1 Zn1 N1 81.3(2) . 2_554
O2 Mo1 O2 108.3(4) 2_553 .
O2 Mo1 O1 108.7(2) 2_553 2_553
O2 Mo1 O1 110.1(2) . 2_553
O2 Mo1 O1 110.1(2) 2_553 .
O2 Mo1 O1 108.7(2) . .
O1 Mo1 O1 110.9(2) 2_553 .
N1 C2 C3 115.0(4) . .
N1 C2 H2A 108.5 . .
C3 C2 H2A 108.5 . .
N1 C2 H2B 108.5 . .
C3 C2 H2B 108.5 . .
H2A C2 H2B 107.5 . .
C7 C3 C4 117.8(6) . .
C7 C3 C2 121.7(5) . .
C4 C3 C2 120.3(6) . .
N1 C1 C1 111.8(4) . 2_554
N1 C1 H1A 109.3 . .
C1 C1 H1A 109.3 2_554 .
N1 C1 H1B 109.3 . .
C1 C1 H1B 109.3 2_554 .
H1A C1 H1B 107.9 . .
C3 C4 C5 119.3(6) . .
C3 C4 H4A 120.3 . .
C5 C4 H4A 120.3 . .
C3 C7 C6 120.2(6) . .
C3 C7 H7A 119.9 . .
C6 C7 H7A 119.9 . .
N2 C6 C7 123.4(6) . .
N2 C6 H6A 118.3 . .
C7 C6 H6A 118.3 . .
N2 C5 C4 122.2(6) . .
N2 C5 H5A 118.9 . .
C4 C5 H5A 118.9 . .
C2 N1 C1 115.1(4) . .
C2 N1 Zn1 116.5(3) . .
C1 N1 Zn1 107.8(3) . .
C2 N1 H1C 105.5 . .
C1 N1 H1C 105.5 . .
Zn1 N1 H1C 105.5 . .
C6 N2 C5 116.5(5) . .
C6 N2 Zn1 123.0(4) . 3_445
C5 N2 Zn1 120.5(4) . 3_445
Mo1 O1 Zn1 141.29(19) . .

loop_
_geom_bond_atom_site_label_1
_geom_bond_atom_site_label_2
_geom_bond_distance
_geom_bond_site_symmetry_2
Zn1 O1 2.125(4) .
Zn1 O1 2.125(4) 2_554
Zn1 N2 2.173(4) 3
Zn1 N2 2.173(4) 4_454
Zn1 N1 2.197(4) .
Zn1 N1 2.197(4) 2_554
Mo1 O2 1.746(4) 2_553
Mo1 O2 1.746(4) .
Mo1 O1 1.773(3) 2_553
Mo1 O1 1.773(3) .
C2 N1 1.441(7) .
C2 C3 1.520(7) .
C2 H2A 0.9700 .
C2 H2B 0.9700 .
C3 C7 1.341(9) .
C3 C4 1.344(9) .
C1 N1 1.469(6) .
C1 C1 1.512(11) 2_554
C1 H1A 0.9700 .
C1 H1B 0.9700 .
C4 C5 1.433(9) .
C4 H4A 0.9300 .
C7 C6 1.403(8) .
C7 H7A 0.9300 .
C6 N2 1.307(7) .
C6 H6A 0.9300 .
C5 N2 1.326(7) .
C5 H5A 0.9300 .
N1 H1C 0.9100 .
N2 Zn1 2.173(4) 3_445
